data_4085345
loop_
_publ_author_name
'Chlupat\'y, Tom\'a\<s'
'R\%u\<zi\<ckov\'a, Zde\<nka'
'Hor\'a\<cek, Michal'
'Alonso, Mercedes'
'De Proft, Frank'
'Kampov\'a, Hana'
'Brus, Ji\<r\'i'
'R\%u\<zi\<cka, Ale\<s'

_publ_section_title
;
 Oxidative Additions of Homoleptic Tin(II) Amidinate
;
_journal_issue 3
_journal_name_full Organometallics
_journal_page_first 606
_journal_paper_doi 10.1021/om501074m
_journal_volume 34
_journal_year 2015
_chemical_formula_moiety 'C46 H68 N4 O2 Sn'
_chemical_formula_sum 'C46 H68 N4 O2 Sn'
_chemical_formula_weight 827.73
_chemical_name_systematic
; 
 ? 
;
_space_group_IT_number 15
_symmetry_cell_setting monoclinic
_symmetry_space_group_name_Hall '-C 2yc'
_symmetry_space_group_name_H-M 'C 1 2/c 1'
_atom_sites_solution_hydrogens geom
_atom_sites_solution_primary direct
_atom_sites_solution_secondary difmap
_audit_creation_method SHELXL-97
_cell_angle_alpha 90
_cell_angle_beta 110.573(5)
_cell_angle_gamma 90
_cell_formula_units_Z 4
_cell_length_a 15.9901(3)
_cell_length_b 13.7164(6)
_cell_length_c 20.5412(5)
_cell_measurement_reflns_used 34051
_cell_measurement_temperature 150(1)
_cell_measurement_theta_max 27.5
_cell_measurement_theta_min 1
_cell_volume 4217.9(3)
_computing_cell_refinement 'COLLECT and DENZO'
_computing_data_collection 'COLLECT (Hooft, 1998) and DENZO (Otwinowski & Minor, 1997)'
_computing_data_reduction 'COLLECT and DENZO'
_computing_molecular_graphics 'PLATON (Spek, 2003)'
_computing_publication_material 'SHELXL-97 (Sheldrick, 2008)'
_computing_structure_refinement 'SHELXL-97 (Sheldrick, 1997)'
_computing_structure_solution 'SIR92 (Altomare et al., 1994)'
_diffrn_ambient_temperature 150(1)
_diffrn_detector_area_resol_mean 9.091
_diffrn_measured_fraction_theta_full 0.994
_diffrn_measured_fraction_theta_max 0.994
_diffrn_measurement_device_type 'Bruker Nonius KappaCCD area detector'
_diffrn_measurement_method '\f and \w scans to fill the Ewald sphere'
_diffrn_radiation_monochromator graphite
_diffrn_radiation_source 'fine-focus sealed tube'
_diffrn_radiation_type MoK\a
_diffrn_radiation_wavelength 0.71073
_diffrn_reflns_av_R_equivalents 0.0818
_diffrn_reflns_av_sigmaI/netI 0.0390
_diffrn_reflns_limit_h_max 20
_diffrn_reflns_limit_h_min -20
_diffrn_reflns_limit_k_max 17
_diffrn_reflns_limit_k_min -17
_diffrn_reflns_limit_l_max 26
_diffrn_reflns_limit_l_min -26
_diffrn_reflns_number 33973
_diffrn_reflns_theta_full 27.50
_diffrn_reflns_theta_max 27.50
_diffrn_reflns_theta_min 2.04
_diffrn_standards_number 0
_exptl_absorpt_coefficient_mu 0.647
_exptl_absorpt_correction_T_max 0.961
_exptl_absorpt_correction_T_min 0.866
_exptl_absorpt_correction_type integration
_exptl_absorpt_process_details
;
Gaussian integration (Coppens, 1970)
;
_exptl_crystal_colour 'dark blue'
_exptl_crystal_density_diffrn 1.303
_exptl_crystal_density_method 'not measured'
_exptl_crystal_description plate
_exptl_crystal_F_000 1752
_exptl_crystal_size_max 0.34
_exptl_crystal_size_mid 0.26
_exptl_crystal_size_min 0.08
_refine_diff_density_max 0.891
_refine_diff_density_min -0.610
_refine_diff_density_rms 0.072
_refine_ls_extinction_method none
_refine_ls_goodness_of_fit_ref 1.146
_refine_ls_hydrogen_treatment constr
_refine_ls_matrix_type full
_refine_ls_number_parameters 241
_refine_ls_number_reflns 4826
_refine_ls_number_restraints 0
_refine_ls_restrained_S_all 1.146
_refine_ls_R_factor_all 0.0530
_refine_ls_R_factor_gt 0.0363
_refine_ls_shift/su_max 0.000
_refine_ls_shift/su_mean 0.000
_refine_ls_structure_factor_coef Fsqd
_refine_ls_weighting_details 'calc w=1/[\s^2^(Fo^2^)+(0.0280P)^2^+7.5385P] where P=(Fo^2^+2Fc^2^)/3'
_refine_ls_weighting_scheme calc
_refine_ls_wR_factor_gt 0.0772
_refine_ls_wR_factor_ref 0.0869
_reflns_number_gt 3830
_reflns_number_total 4826
_reflns_threshold_expression >2sigma(I)
_cod_data_source_file om501074m_si_001.cif
_cod_data_source_block tch130514Sn1
_cod_depositor_comments 'Adding full bibliography for 4085339--4085346.cif.'
_cod_original_sg_symbol_H-M 'C 2/c'
_cod_database_code 4085345

loop_
_symmetry_equiv_pos_as_xyz
'x, y, z'
'-x, y, -z+1/2'
'x+1/2, y+1/2, z'
'-x+1/2, y+1/2, -z+1/2'
'-x, -y, -z'
'x, -y, z-1/2'
'-x+1/2, -y+1/2, -z'
'x+1/2, -y+1/2, z-1/2'

loop_
_atom_site_label
_atom_site_type_symbol
_atom_site_fract_x
_atom_site_fract_y
_atom_site_fract_z
_atom_site_U_iso_or_equiv
_atom_site_adp_type
_atom_site_occupancy
_atom_site_symmetry_multiplicity
_atom_site_calc_flag
_atom_site_refinement_flags
Sn1 Sn 0.5000 0.001096(18) 0.2500 0.02195(8) Uani 1 2 d S
O1 O 0.51140(12) 0.11255(13) 0.18570(9) 0.0266(4) Uani 1 1 d .
C1 C 0.35426(17) -0.08816(18) 0.24938(12) 0.0253(5) Uani 1 1 d .
N2 N 0.43435(14) -0.09985(16) 0.29766(11) 0.0263(5) Uani 1 1 d .
C8 C 0.45603(17) -0.16057(18) 0.35969(12) 0.0249(5) Uani 1 1 d .
H8 H 0.4059 -0.2051 0.3537 0.030 Uiso 1 1 d R
N1 N 0.35894(14) -0.02978(16) 0.19859(11) 0.0251(4) Uani 1 1 d .
C18 C 0.50508(17) 0.19612(18) 0.21828(13) 0.0251(5) Uani 1 1 d .
C23 C 0.5000 0.4565(3) 0.2500 0.0298(8) Uani 1 2 d S
C7 C 0.2743(2) -0.0290(2) 0.07178(14) 0.0345(6) Uani 1 1 d .
H7A H 0.2659 -0.0991 0.0713 0.041 Uiso 1 1 d R
H7B H 0.3294 -0.0161 0.0635 0.041 Uiso 1 1 d R
C19 C 0.50711(16) 0.29707(18) 0.19516(13) 0.0251(5) Uani 1 1 d .
C9 C 0.4691(2) -0.0985(2) 0.42399(14) 0.0355(6) Uani 1 1 d .
H9A H 0.4131 -0.0670 0.4197 0.043 Uiso 1 1 d R
H9B H 0.5126 -0.0480 0.4269 0.043 Uiso 1 1 d R
C14 C 0.27005(17) -0.1357(2) 0.25048(14) 0.0293(6) Uani 1 1 d .
H14A H 0.2222 -0.0880 0.2369 0.035 Uiso 1 1 d R
H14B H 0.2787 -0.1562 0.2976 0.035 Uiso 1 1 d R
C2 C 0.28186(17) 0.01110(19) 0.14290(13) 0.0263(5) Uani 1 1 d .
H2 H 0.2274 -0.0057 0.1520 0.032 Uiso 1 1 d R
C12 C 0.5703(2) -0.2803(2) 0.43378(16) 0.0411(7) Uani 1 1 d .
H12A H 0.5261 -0.3295 0.4324 0.049 Uiso 1 1 d R
H12B H 0.6255 -0.3134 0.4376 0.049 Uiso 1 1 d R
C15 C 0.24155(18) -0.2240(2) 0.20200(14) 0.0310(6) Uani 1 1 d .
H15A H 0.1841 -0.2466 0.2021 0.037 Uiso 1 1 d R
H15B H 0.2333 -0.2028 0.1551 0.037 Uiso 1 1 d R
C16 C 0.30596(19) -0.3099(2) 0.21983(15) 0.0324(6) Uani 1 1 d .
H16A H 0.3169 -0.3302 0.2673 0.039 Uiso 1 1 d R
H16B H 0.3625 -0.2897 0.2166 0.039 Uiso 1 1 d R
C20 C 0.51387(17) 0.3426(2) 0.13823(13) 0.0290(6) Uani 1 1 d .
H20 H 0.5179 0.3067 0.1011 0.035 Uiso 1 1 d R
C13 C 0.53841(19) -0.22072(19) 0.36689(13) 0.0295(6) Uani 1 1 d .
H13A H 0.5861 -0.1777 0.3658 0.035 Uiso 1 1 d R
H13B H 0.5249 -0.2646 0.3275 0.035 Uiso 1 1 d R
C24 C 0.5000 0.3556(3) 0.2500 0.0262(8) Uani 1 2 d S
C21 C 0.51454(19) 0.4469(2) 0.13684(15) 0.0353(7) Uani 1 1 d .
H21 H 0.5198 0.4783 0.0983 0.042 Uiso 1 1 d R
C17 C 0.2692(2) -0.3954(2) 0.17112(17) 0.0457(8) Uani 1 1 d .
H17A H 0.2133 -0.4156 0.1743 0.055 Uiso 1 1 d R
H17B H 0.3109 -0.4485 0.1841 0.055 Uiso 1 1 d R
H17C H 0.2602 -0.3760 0.1242 0.055 Uiso 1 1 d R
C3 C 0.29049(19) 0.12212(19) 0.14273(14) 0.0310(6) Uani 1 1 d .
H3A H 0.2929 0.1477 0.1874 0.037 Uiso 1 1 d R
H3B H 0.3456 0.1396 0.1359 0.037 Uiso 1 1 d R
C5 C 0.2049(2) 0.1284(2) 0.01476(14) 0.0385(7) Uani 1 1 d .
H5A H 0.1533 0.1568 -0.0208 0.046 Uiso 1 1 d R
H5B H 0.2578 0.1467 0.0048 0.046 Uiso 1 1 d R
C6 C 0.1960(2) 0.0175(2) 0.01359(15) 0.0410(8) Uani 1 1 d .
H6A H 0.1947 -0.0071 -0.0310 0.049 Uiso 1 1 d R
H6B H 0.1403 -0.0004 0.0193 0.049 Uiso 1 1 d R
C4 C 0.2113(2) 0.1675(2) 0.08549(14) 0.0362(7) Uani 1 1 d .
H4A H 0.2185 0.2378 0.0862 0.043 Uiso 1 1 d R
H4B H 0.1565 0.1531 0.0938 0.043 Uiso 1 1 d R
C22 C 0.5082(2) 0.5017(2) 0.19004(15) 0.0366(6) Uani 1 1 d .
H22 H 0.5090 0.5694 0.1872 0.044 Uiso 1 1 d R
C11 C 0.5854(2) -0.2158(3) 0.49633(15) 0.0440(8) Uani 1 1 d .
H11A H 0.6332 -0.1702 0.4999 0.053 Uiso 1 1 d R
H11B H 0.6038 -0.2554 0.5381 0.053 Uiso 1 1 d R
C10 C 0.5013(2) -0.1595(2) 0.49087(13) 0.0398(7) Uani 1 1 d .
H10A H 0.5133 -0.1170 0.5309 0.048 Uiso 1 1 d R
H10B H 0.4547 -0.2049 0.4908 0.048 Uiso 1 1 d R

loop_
_atom_site_aniso_label
_atom_site_aniso_U_11
_atom_site_aniso_U_22
_atom_site_aniso_U_33
_atom_site_aniso_U_23
_atom_site_aniso_U_13
_atom_site_aniso_U_12
Sn1 0.02586(13) 0.01488(12) 0.02303(12) 0.000 0.00600(9) 0.000
O1 0.0350(10) 0.0165(9) 0.0300(9) -0.0010(7) 0.0137(8) 0.0031(7)
C1 0.0296(13) 0.0186(13) 0.0253(12) -0.0011(10) 0.0068(10) -0.0001(10)
N2 0.0283(11) 0.0203(11) 0.0264(10) 0.0043(9) 0.0047(9) -0.0012(9)
C8 0.0285(13) 0.0189(13) 0.0250(12) 0.0022(10) 0.0066(10) -0.0030(10)
N1 0.0262(11) 0.0207(11) 0.0267(10) 0.0030(8) 0.0072(9) 0.0024(8)
C18 0.0287(13) 0.0173(13) 0.0280(12) 0.0013(10) 0.0083(10) 0.0008(10)
C23 0.0301(19) 0.0175(18) 0.036(2) 0.000 0.0043(16) 0.000
C7 0.0411(16) 0.0257(14) 0.0300(14) -0.0029(11) 0.0041(12) 0.0075(12)
C19 0.0225(12) 0.0189(13) 0.0328(13) 0.0017(10) 0.0085(10) 0.0018(10)
C9 0.0490(17) 0.0238(15) 0.0345(14) -0.0024(12) 0.0155(13) -0.0019(12)
C14 0.0270(13) 0.0278(14) 0.0316(13) 0.0044(11) 0.0085(11) 0.0014(11)
C2 0.0237(12) 0.0264(14) 0.0265(11) 0.0025(10) 0.0059(9) 0.0036(10)
C12 0.0418(17) 0.0354(17) 0.0461(17) 0.0184(14) 0.0153(14) 0.0118(13)
C15 0.0256(13) 0.0274(15) 0.0350(14) 0.0054(11) 0.0042(11) -0.0036(11)
C16 0.0313(14) 0.0286(15) 0.0371(14) 0.0019(12) 0.0120(12) -0.0023(12)
C20 0.0292(14) 0.0263(14) 0.0293(13) 0.0047(11) 0.0073(11) 0.0033(11)
C13 0.0357(15) 0.0218(14) 0.0316(13) 0.0053(11) 0.0125(11) 0.0020(11)
C24 0.0269(18) 0.0193(18) 0.0281(17) 0.000 0.0046(14) 0.000
C21 0.0390(16) 0.0258(16) 0.0368(15) 0.0112(12) 0.0081(12) 0.0006(12)
C17 0.0519(19) 0.0310(17) 0.0495(18) -0.0039(14) 0.0121(15) -0.0021(14)
C3 0.0365(15) 0.0221(14) 0.0301(13) -0.0016(11) 0.0062(11) 0.0071(11)
C5 0.0452(17) 0.0326(16) 0.0307(14) 0.0070(12) 0.0046(12) 0.0092(13)
C6 0.0479(18) 0.0376(19) 0.0264(13) -0.0014(12) -0.0008(12) 0.0078(13)
C4 0.0404(16) 0.0257(15) 0.0371(15) 0.0030(12) 0.0069(12) 0.0118(12)
C22 0.0424(15) 0.0179(12) 0.0432(15) 0.0068(13) 0.0072(12) -0.0003(13)
C11 0.0391(17) 0.054(2) 0.0310(15) 0.0171(14) 0.0030(13) -0.0063(15)
C10 0.0557(19) 0.0363(16) 0.0255(14) -0.0031(12) 0.0121(13) -0.0091(15)

loop_
_atom_type_symbol
_atom_type_description
_atom_type_scat_dispersion_real
_atom_type_scat_dispersion_imag
_atom_type_scat_source
C C 0.0033 0.0016 'International Tables Vol C Tables 4.2.6.8 and 6.1.1.4'
H H 0.0000 0.0000 'International Tables Vol C Tables 4.2.6.8 and 6.1.1.4'
O O 0.0106 0.0060 'International Tables Vol C Tables 4.2.6.8 and 6.1.1.4'
N N 0.0061 0.0033 'International Tables Vol C Tables 4.2.6.8 and 6.1.1.4'
Sn Sn -0.6537 1.4246 'International Tables Vol C Tables 4.2.6.8 and 6.1.1.4'

loop_
_exptl_crystal_face_index_h
_exptl_crystal_face_index_k
_exptl_crystal_face_index_l
_exptl_crystal_face_perp_dist
-1 1 0 0.115
1 -1 0 0.103
-1 -1 0 0.071
1 1 0 0.151
1 0 0 0.134
0 0 1 0.042
0 0 -1 0.020

loop_
_geom_angle_atom_site_label_1
_geom_angle_atom_site_label_2
_geom_angle_atom_site_label_3
_geom_angle
_geom_angle_site_symmetry_1
_geom_angle_site_symmetry_3
O1 Sn1 O1 84.78(9) . 2_655
O1 Sn1 N2 91.05(7) . 2_655
O1 Sn1 N2 157.69(8) 2_655 2_655
O1 Sn1 N2 157.68(8) . .
O1 Sn1 N2 91.05(7) 2_655 .
N2 Sn1 N2 100.61(12) 2_655 .
O1 Sn1 N1 98.35(8) . 2_655
O1 Sn1 N1 98.23(7) 2_655 2_655
N2 Sn1 N1 60.64(8) 2_655 2_655
N2 Sn1 N1 103.95(8) . 2_655
O1 Sn1 N1 98.23(7) . .
O1 Sn1 N1 98.35(8) 2_655 .
N2 Sn1 N1 103.95(8) 2_655 .
N2 Sn1 N1 60.64(8) . .
N1 Sn1 N1 157.49(11) 2_655 .
O1 Sn1 C1 128.15(7) . .
O1 Sn1 C1 94.03(7) 2_655 .
N2 Sn1 C1 105.63(8) 2_655 .
N2 Sn1 C1 30.18(7) . .
N1 Sn1 C1 132.82(8) 2_655 .
N1 Sn1 C1 30.52(8) . .
O1 Sn1 C1 94.03(7) . 2_655
O1 Sn1 C1 128.15(7) 2_655 2_655
N2 Sn1 C1 30.18(7) 2_655 2_655
N2 Sn1 C1 105.63(8) . 2_655
N1 Sn1 C1 30.52(8) 2_655 2_655
N1 Sn1 C1 132.82(8) . 2_655
C1 Sn1 C1 124.48(11) . 2_655
C18 O1 Sn1 105.79(14) . .
N2 C1 N1 110.6(2) . .
N2 C1 C14 124.8(2) . .
N1 C1 C14 124.5(2) . .
N2 C1 Sn1 55.30(13) . .
N1 C1 Sn1 55.43(13) . .
C14 C1 Sn1 177.69(18) . .
C1 N2 C8 126.4(2) . .
C1 N2 Sn1 94.52(15) . .
C8 N2 Sn1 139.03(17) . .
N2 C8 C13 109.1(2) . .
N2 C8 C9 110.9(2) . .
C13 C8 C9 111.7(2) . .
N2 C8 H8 108.3 . .
C13 C8 H8 108.5 . .
C9 C8 H8 108.2 . .
C1 N1 C2 125.1(2) . .
C1 N1 Sn1 94.05(15) . .
C2 N1 Sn1 138.58(17) . .
O1 C18 C18 121.81(13) . 2_655
O1 C18 C19 128.8(2) . .
C18 C18 C19 109.36(14) 2_655 .
C24 C23 C22 115.78(19) . 2_655
C24 C23 C22 115.78(19) . .
C22 C23 C22 128.4(4) 2_655 .
C2 C7 C6 111.4(2) . .
C2 C7 H7A 109.4 . .
C6 C7 H7A 109.4 . .
C2 C7 H7B 109.3 . .
C6 C7 H7B 109.3 . .
H7A C7 H7B 108.0 . .
C20 C19 C24 118.3(2) . .
C20 C19 C18 136.7(2) . .
C24 C19 C18 105.0(2) . .
C8 C9 C10 111.9(2) . .
C8 C9 H9A 109.2 . .
C10 C9 H9A 109.4 . .
C8 C9 H9B 109.2 . .
C10 C9 H9B 109.1 . .
H9A C9 H9B 107.9 . .
C1 C14 C15 113.4(2) . .
C1 C14 H14A 108.8 . .
C15 C14 H14A 108.8 . .
C1 C14 H14B 109.1 . .
C15 C14 H14B 108.9 . .
H14A C14 H14B 107.7 . .
N1 C2 C7 111.8(2) . .
N1 C2 C3 109.3(2) . .
C7 C2 C3 109.5(2) . .
N1 C2 H2 108.7 . .
C7 C2 H2 108.7 . .
C3 C2 H2 108.7 . .
C11 C12 C13 110.9(3) . .
C11 C12 H12A 109.3 . .
C13 C12 H12A 109.7 . .
C11 C12 H12B 109.6 . .
C13 C12 H12B 109.3 . .
H12A C12 H12B 108.1 . .
C16 C15 C14 115.7(2) . .
C16 C15 H15A 108.3 . .
C14 C15 H15A 108.5 . .
C16 C15 H15B 108.4 . .
C14 C15 H15B 108.3 . .
H15A C15 H15B 107.4 . .
C17 C16 C15 111.5(2) . .
C17 C16 H16A 109.4 . .
C15 C16 H16A 109.4 . .
C17 C16 H16B 109.2 . .
C15 C16 H16B 109.3 . .
H16A C16 H16B 108.0 . .
C19 C20 C21 118.6(3) . .
C19 C20 H20 120.7 . .
C21 C20 H20 120.7 . .
C8 C13 C12 112.5(2) . .
C8 C13 H13A 109.2 . .
C12 C13 H13A 109.3 . .
C8 C13 H13B 109.0 . .
C12 C13 H13B 108.9 . .
H13A C13 H13B 107.8 . .
C23 C24 C19 124.43(16) . 2_655
C23 C24 C19 124.43(16) . .
C19 C24 C19 111.1(3) 2_655 .
C22 C21 C20 122.2(3) . .
C22 C21 H21 118.9 . .
C20 C21 H21 118.9 . .
C16 C17 H17A 109.4 . .
C16 C17 H17B 109.5 . .
H17A C17 H17B 109.5 . .
C16 C17 H17C 109.5 . .
H17A C17 H17C 109.5 . .
H17B C17 H17C 109.5 . .
C4 C3 C2 110.9(2) . .
C4 C3 H3A 109.1 . .
C2 C3 H3A 109.4 . .
C4 C3 H3B 109.8 . .
C2 C3 H3B 109.5 . .
H3A C3 H3B 108.1 . .
C4 C5 C6 109.9(2) . .
C4 C5 H5A 109.4 . .
C6 C5 H5A 109.7 . .
C4 C5 H5B 109.9 . .
C6 C5 H5B 109.7 . .
H5A C5 H5B 108.2 . .
C5 C6 C7 110.8(2) . .
C5 C6 H6A 109.4 . .
C7 C6 H6A 109.4 . .
C5 C6 H6B 109.5 . .
C7 C6 H6B 109.5 . .
H6A C6 H6B 108.1 . .
C5 C4 C3 110.6(2) . .
C5 C4 H4A 109.5 . .
C3 C4 H4A 109.4 . .
C5 C4 H4B 109.6 . .
C3 C4 H4B 109.7 . .
H4A C4 H4B 108.0 . .
C21 C22 C23 120.6(3) . .
C21 C22 H22 119.7 . .
C23 C22 H22 119.7 . .
C12 C11 C10 111.2(2) . .
C12 C11 H11A 109.2 . .
C10 C11 H11A 109.3 . .
C12 C11 H11B 109.5 . .
C10 C11 H11B 109.6 . .
H11A C11 H11B 108.0 . .
C11 C10 C9 110.7(2) . .
C11 C10 H10A 109.6 . .
C9 C10 H10A 109.5 . .
C11 C10 H10B 109.4 . .
C9 C10 H10B 109.4 . .
H10A C10 H10B 108.1 . .

loop_
_geom_bond_atom_site_label_1
_geom_bond_atom_site_label_2
_geom_bond_distance
_geom_bond_site_symmetry_2
Sn1 O1 2.0699(18) .
Sn1 O1 2.0699(18) 2_655
Sn1 N2 2.168(2) 2_655
Sn1 N2 2.168(2) .
Sn1 N1 2.170(2) 2_655
Sn1 N1 2.170(2) .
Sn1 C1 2.629(3) .
Sn1 C1 2.629(3) 2_655
O1 C18 1.349(3) .
C1 N2 1.325(3) .
C1 N1 1.338(3) .
C1 C14 1.503(4) .
N2 C8 1.458(3) .
C8 C13 1.517(4) .
C8 C9 1.523(4) .
C8 H8 0.9800 .
N1 C2 1.467(3) .
C18 C18 1.369(5) 2_655
C18 C19 1.468(3) .
C23 C24 1.384(5) .
C23 C22 1.426(3) 2_655
C23 C22 1.426(3) .
C7 C2 1.525(4) .
C7 C6 1.533(4) .
C7 H7A 0.9700 .
C7 H7B 0.9700 .
C19 C20 1.363(4) .
C19 C24 1.420(3) .
C9 C10 1.535(4) .
C9 H9A 0.9700 .
C9 H9B 0.9699 .
C14 C15 1.532(4) .
C14 H14A 0.9701 .
C14 H14B 0.9700 .
C2 C3 1.529(4) .
C2 H2 0.9801 .
C12 C11 1.508(5) .
C12 C13 1.525(4) .
C12 H12A 0.9699 .
C12 H12B 0.9701 .
C15 C16 1.522(4) .
C15 H15A 0.9700 .
C15 H15B 0.9700 .
C16 C17 1.519(4) .
C16 H16A 0.9700 .
C16 H16B 0.9700 .
C20 C21 1.431(4) .
C20 H20 0.9300 .
C13 H13A 0.9700 .
C13 H13B 0.9700 .
C24 C19 1.420(3) 2_655
C21 C22 1.359(4) .
C21 H21 0.9299 .
C17 H17A 0.9601 .
C17 H17B 0.9599 .
C17 H17C 0.9599 .
C3 C4 1.526(4) .
C3 H3A 0.9699 .
C3 H3B 0.9701 .
C5 C4 1.518(4) .
C5 C6 1.528(4) .
C5 H5A 0.9700 .
C5 H5B 0.9700 .
C6 H6A 0.9699 .
C6 H6B 0.9701 .
C4 H4A 0.9700 .
C4 H4B 0.9700 .
C22 H22 0.9300 .
C11 C10 1.521(5) .
C11 H11A 0.9700 .
C11 H11B 0.9700 .
C10 H10A 0.9701 .
C10 H10B 0.9700 .
